data_2217544
loop_
_publ_author_name
'Heshmatpour, Felora '
'Darviche, Fatemeh'
'Emdadi, Zeynab'
'Neumueller, Bernhard '

_publ_section_title 6,7,8,9,10,11,12,13-Octahydro-5<i>H</i>-1,3-dithiole[4,5-<i>b</i>][1,4]dithiacyclotridecine-2-thione
_journal_coeditor_code HK2410
_journal_issue 2
_journal_name_full 'Acta Crystallographica Section E'
_journal_page_first o402
_journal_page_last o402
_journal_paper_doi 10.1107/S1600536807068833
_journal_volume 64
_journal_year 2008
_chemical_formula_iupac 'C12 H18 S5'
_chemical_formula_moiety 'C12 H18 S5'
_chemical_formula_sum 'C12 H18 S5'
_chemical_formula_weight 322.56
_chemical_name_systematic
;6,7,8,9,10,11,12,13-Octahydro-5H-1,3-dithiole[4,5-b][1,4]dithiacyclotridecine-
2-thione
;
_space_group_IT_number 14
_symmetry_cell_setting monoclinic
_symmetry_space_group_name_Hall '-P 2ybc'
_symmetry_space_group_name_H-M 'P 1 21/c 1'
_atom_sites_solution_hydrogens geom
_atom_sites_solution_primary direct
_atom_sites_solution_secondary difmap
_audit_creation_method 'WinGX routine CIF_UPDATE'
_cell_angle_alpha 90.00
_cell_angle_beta 97.070(10)
_cell_angle_gamma 90.00
_cell_formula_units_Z 4
_cell_length_a 5.5880(10)
_cell_length_b 13.0670(10)
_cell_length_c 20.446(2)
_cell_measurement_reflns_used 10000
_cell_measurement_temperature 173(2)
_cell_measurement_theta_max 25.90
_cell_measurement_theta_min 1.85
_cell_volume 1481.6(3)
_computing_cell_refinement 'X-AREA (Stoe & Cie, 2005)'
_computing_data_collection 'X-AREA (Stoe & Cie, 2005)'
_computing_data_reduction 'X-RED32 (Stoe & Cie, 2005)'
_computing_molecular_graphics 'ORTEP-3 for Windows (Farrugia, 1997)'
_computing_publication_material 'WinGX publication routines (Farrugia, 1999)'
_computing_structure_refinement 'SHELXL97 (Sheldrick, 2008)'
_computing_structure_solution 'SHELXS97 (Sheldrick, 2008)'
_diffrn_measured_fraction_theta_full 0.997
_diffrn_measured_fraction_theta_max 0.997
_diffrn_measurement_device_type 'Stoe IPDS-II diffractometer'
_diffrn_measurement_method '\f scans'
_diffrn_radiation_type MoK\a
_diffrn_radiation_wavelength 0.71073
_diffrn_reflns_av_R_equivalents 0.1071
_diffrn_reflns_av_sigmaI/netI 0.1226
_diffrn_reflns_limit_h_max 6
_diffrn_reflns_limit_h_min -6
_diffrn_reflns_limit_k_max 16
_diffrn_reflns_limit_k_min -15
_diffrn_reflns_limit_l_max 25
_diffrn_reflns_limit_l_min -25
_diffrn_reflns_number 20411
_diffrn_reflns_theta_full 25.90
_diffrn_reflns_theta_max 25.90
_diffrn_reflns_theta_min 1.85
_diffrn_standards_decay_% 0
_exptl_absorpt_coefficient_mu 0.758
_exptl_absorpt_correction_T_max 0.948
_exptl_absorpt_correction_T_min 0.856
_exptl_absorpt_correction_type numerical
_exptl_absorpt_process_details
;(shape of crystal determined optically; X-RED32 and X-SHAPE; Stoe & Cie,
 2005)
;
_exptl_crystal_colour yellow
_exptl_crystal_density_diffrn 1.446
_exptl_crystal_density_method 'not measured'
_exptl_crystal_description plates
_exptl_crystal_F_000 680
_exptl_crystal_size_max 0.2
_exptl_crystal_size_mid 0.18
_exptl_crystal_size_min 0.07
_refine_diff_density_max 0.198
_refine_diff_density_min -0.205
_refine_ls_extinction_method none
_refine_ls_goodness_of_fit_ref 0.904
_refine_ls_hydrogen_treatment constr
_refine_ls_matrix_type full
_refine_ls_number_parameters 155
_refine_ls_number_reflns 2866
_refine_ls_number_restraints 0
_refine_ls_restrained_S_all 0.904
_refine_ls_R_factor_all 0.0821
_refine_ls_R_factor_gt 0.0309
_refine_ls_shift/su_max 0.002
_refine_ls_shift/su_mean 0.000
_refine_ls_structure_factor_coef Fsqd
_refine_ls_weighting_details 'calc w=1/[\s^2^(Fo^2^)+(0.0110P)^2^P] where P=(Fo^2^+2Fc^2^)/3'
_refine_ls_weighting_scheme calc
_refine_ls_wR_factor_gt 0.0407
_refine_ls_wR_factor_ref 0.0456
_reflns_number_gt 1423
_reflns_number_total 2866
_reflns_threshold_expression I>2\s(I)
_cod_data_source_file hk2410.cif
_cod_data_source_block I
_cod_original_sg_symbol_H-M 'P 21/c'
_cod_database_code 2217544
_cod_database_fobs_code 2217544

loop_
_symmetry_equiv_pos_as_xyz
'x, y, z'
'-x, y+1/2, -z+1/2'
'-x, -y, -z'
'x, -y-1/2, z-1/2'

loop_
_atom_site_type_symbol
_atom_site_label
_atom_site_fract_x
_atom_site_fract_y
_atom_site_fract_z
_atom_site_U_iso_or_equiv
_atom_site_adp_type
_atom_site_calc_flag
_atom_site_refinement_flags
_atom_site_occupancy
S S1 0.15648(13) 0.36424(6) 0.20855(4) 0.0339(2) Uani d . 1
S S2 0.60599(13) 0.38230(7) 0.30580(4) 0.0359(2) Uani d . 1
S S3 0.55751(13) 0.13199(7) 0.32641(4) 0.0384(2) Uani d . 1
S S4 0.11036(13) 0.14671(6) 0.22596(4) 0.0356(2) Uani d . 1
S S5 -0.26751(12) 0.25565(8) 0.13696(3) 0.03771(19) Uani d . 1
C C1 -0.0162(4) 0.2563(3) 0.18733(11) 0.0301(6) Uani d . 1
C C2 0.3700(5) 0.3076(2) 0.26703(13) 0.0292(7) Uani d . 1
C C3 0.4388(5) 0.4824(2) 0.34333(15) 0.0403(8) Uani d . 1
H H31 0.5563 0.5299 0.3675 0.050(2) Uiso calc R 1
H H32 0.3447 0.5219 0.3077 0.050(2) Uiso calc R 1
C C4 0.2663(6) 0.4446(3) 0.39077(15) 0.0405(8) Uani d . 1
H H41 0.1872 0.5045 0.4086 0.050(2) Uiso calc R 1
H H42 0.1390 0.4023 0.3659 0.050(2) Uiso calc R 1
C C5 0.3895(5) 0.3822(3) 0.44765(14) 0.0438(8) Uani d . 1
H H51 0.5312 0.4206 0.4687 0.050(2) Uiso calc R 1
H H52 0.4486 0.3175 0.4303 0.050(2) Uiso calc R 1
C C6 0.2221(5) 0.3571(3) 0.50025(14) 0.0458(9) Uani d . 1
H H61 0.3242 0.3340 0.5406 0.050(2) Uiso calc R 1
H H62 0.1424 0.4214 0.5114 0.050(2) Uiso calc R 1
C C7 0.0271(5) 0.2770(2) 0.48280(14) 0.0434(9) Uani d . 1
H H71 -0.0170 0.2769 0.4344 0.050(2) Uiso calc R 1
H H72 -0.1179 0.2972 0.5030 0.050(2) Uiso calc R 1
C C8 0.0975(6) 0.1682(3) 0.50494(14) 0.0470(9) Uani d . 1
H H81 0.1614 0.1704 0.5523 0.050(2) Uiso calc R 1
H H82 -0.0507 0.1260 0.5008 0.050(2) Uiso calc R 1
C C9 0.2818(6) 0.1145(3) 0.46824(14) 0.0446(9) Uani d . 1
H H91 0.3430 0.0533 0.4936 0.050(2) Uiso calc R 1
H H92 0.4199 0.1611 0.4653 0.050(2) Uiso calc R 1
C C10 0.1780(5) 0.0816(2) 0.39871(14) 0.0405(8) Uani d . 1
H H101 0.0509 0.0298 0.4021 0.050(2) Uiso calc R 1
H H102 0.1009 0.1417 0.3753 0.050(2) Uiso calc R 1
C C11 0.3638(5) 0.0371(2) 0.35761(15) 0.0376(8) Uani d . 1
H H111 0.2777 -0.0008 0.3199 0.050(2) Uiso calc R 1
H H112 0.4656 -0.0126 0.3850 0.050(2) Uiso calc R 1
C C12 0.3500(5) 0.2060(2) 0.27516(13) 0.0292(7) Uani d . 1

loop_
_atom_site_aniso_label
_atom_site_aniso_U_11
_atom_site_aniso_U_22
_atom_site_aniso_U_33
_atom_site_aniso_U_12
_atom_site_aniso_U_13
_atom_site_aniso_U_23
S1 0.0339(4) 0.0324(5) 0.0350(4) -0.0027(4) 0.0022(3) 0.0027(4)
S2 0.0295(4) 0.0386(5) 0.0396(4) -0.0053(4) 0.0042(4) -0.0042(4)
S3 0.0312(4) 0.0394(5) 0.0437(5) 0.0050(4) 0.0013(4) 0.0023(4)
S4 0.0350(5) 0.0306(5) 0.0399(4) -0.0020(4) -0.0002(4) -0.0017(4)
S5 0.0349(4) 0.0417(5) 0.0353(4) -0.0011(4) -0.0006(3) -0.0007(4)
C1 0.0328(15) 0.0328(17) 0.0268(15) -0.0002(15) 0.0126(11) -0.0026(15)
C2 0.0277(18) 0.034(2) 0.0275(16) 0.0014(13) 0.0094(14) -0.0018(14)
C3 0.0429(18) 0.035(2) 0.0437(19) -0.0040(15) 0.0080(15) -0.0085(15)
C4 0.0424(19) 0.039(2) 0.0399(18) 0.0058(15) 0.0050(15) -0.0045(16)
C5 0.0462(18) 0.043(2) 0.0419(18) -0.0003(16) 0.0042(14) -0.0029(16)
C6 0.055(2) 0.050(2) 0.0326(17) 0.0093(19) 0.0065(15) -0.0035(17)
C7 0.0426(17) 0.054(3) 0.0351(17) 0.0132(16) 0.0122(14) 0.0030(16)
C8 0.054(2) 0.051(2) 0.0371(18) 0.0110(17) 0.0114(15) 0.0080(15)
C9 0.050(2) 0.043(2) 0.0398(18) 0.0173(17) 0.0005(15) 0.0056(16)
C10 0.0394(18) 0.046(2) 0.0360(18) -0.0001(15) 0.0055(14) 0.0061(15)
C11 0.0439(19) 0.0284(19) 0.0400(19) 0.0005(15) 0.0027(15) 0.0029(14)
C12 0.0252(17) 0.039(2) 0.0244(15) 0.0002(14) 0.0058(13) -0.0016(14)

loop_
_atom_type_symbol
_atom_type_description
_atom_type_scat_dispersion_real
_atom_type_scat_dispersion_imag
_atom_type_scat_source
C C 0.0033 0.0016 'International Tables Vol C Tables 4.2.6.8 and 6.1.1.4'
H H 0 0 'International Tables Vol C Tables 4.2.6.8 and 6.1.1.4'
N N 0.0061 0.0033 'International Tables Vol C Tables 4.2.6.8 and 6.1.1.4'
O O 0.0106 0.006 'International Tables Vol C Tables 4.2.6.8 and 6.1.1.4'
S S 0.1246 0.1234 'International Tables Vol C Tables 4.2.6.8 and 6.1.1.4'

loop_
_geom_angle_atom_site_label_1
_geom_angle_atom_site_label_2
_geom_angle_atom_site_label_3
_geom_angle
C1 S1 C2 97.99(14)
C2 S2 C3 101.15(14)
C12 S3 C11 101.98(14)
C1 S4 C12 97.81(14)
S5 C1 S1 124.7(2)
S5 C1 S4 123.4(2)
S1 C1 S4 111.88(12)
C12 C2 S1 116.3(2)
C12 C2 S2 124.3(2)
S1 C2 S2 119.16(18)
C4 C3 S2 115.4(2)
C4 C3 H31 108.4
S2 C3 H31 108.4
C4 C3 H32 108.4
S2 C3 H32 108.4
H31 C3 H32 107.5
C5 C4 C3 113.5(3)
C5 C4 H41 108.9
C3 C4 H41 108.9
C5 C4 H42 108.9
C3 C4 H42 108.9
H41 C4 H42 107.7
C4 C5 C6 113.1(2)
C4 C5 H51 109.0
C6 C5 H51 109.0
C4 C5 H52 109.0
C6 C5 H52 109.0
H51 C5 H52 107.8
C7 C6 C5 117.4(2)
C7 C6 H61 107.9
C5 C6 H61 107.9
C7 C6 H62 107.9
C5 C6 H62 107.9
H61 C6 H62 107.2
C6 C7 C8 114.8(3)
C6 C7 H71 108.6
C8 C7 H71 108.6
C6 C7 H72 108.6
C8 C7 H72 108.6
H71 C7 H72 107.5
C9 C8 C7 116.7(2)
C9 C8 H81 108.1
C7 C8 H81 108.1
C9 C8 H82 108.1
C7 C8 H82 108.1
H81 C8 H82 107.3
C8 C9 C10 112.7(3)
C8 C9 H91 109.0
C10 C9 H91 109.0
C8 C9 H92 109.0
C10 C9 H92 109.0
H91 C9 H92 107.8
C11 C10 C9 114.4(2)
C11 C10 H101 108.7
C9 C10 H101 108.7
C11 C10 H102 108.7
C9 C10 H102 108.7
H101 C10 H102 107.6
C10 C11 S3 114.1(2)
C10 C11 H111 108.7
S3 C11 H111 108.7
C10 C11 H112 108.7
S3 C11 H112 108.7
H111 C11 H112 107.6
C2 C12 S4 115.8(2)
C2 C12 S3 124.0(2)
S4 C12 S3 120.10(19)

loop_
_geom_bond_atom_site_label_1
_geom_bond_atom_site_label_2
_geom_bond_distance
S1 C1 1.734(3)
S1 C2 1.746(3)
S2 C2 1.750(3)
S2 C3 1.830(3)
S3 C12 1.754(3)
S3 C11 1.813(3)
S4 C1 1.743(3)
S4 C12 1.753(3)
S5 C1 1.636(2)
C2 C12 1.345(3)
C3 C4 1.531(4)
C3 H31 0.9900
C3 H32 0.9900
C4 C5 1.515(4)
C4 H41 0.9900
C4 H42 0.9900
C5 C6 1.545(4)
C5 H51 0.9900
C5 H52 0.9900
C6 C7 1.521(4)
C6 H61 0.9900
C6 H62 0.9900
C7 C8 1.528(4)
C7 H71 0.9900
C7 H72 0.9900
C8 C9 1.519(4)
C8 H81 0.9900
C8 H82 0.9900
C9 C10 1.529(4)
C9 H91 0.9900
C9 H92 0.9900
C10 C11 1.529(4)
C10 H101 0.9900
C10 H102 0.9900
C11 H111 0.9900
C11 H112 0.9900

loop_
_cod_related_entry_id
_cod_related_entry_database
_cod_related_entry_code
1 ChemSpider 21119280
